data_1541933
loop_
_publ_author_name
'Wendt, Michael'
'Warzok, Ulrike'
'N\"ather, Christian'
'van Leusen, Jan'
'K\"ogerler, Paul'
'Schalley, Christoph A.'
'Bensch, Wolfgang'

_publ_section_title
;
 Catalysis of &#x201C;outer-phase&#x201D; oxygen atom exchange reactions
 by encapsulated &#x201C;inner-phase&#x201D; water in {V15Sb6}-type
 polyoxovanadates
;
_journal_issue 4
_journal_name_full 'Chem. Sci.'
_journal_page_first 2684
_journal_paper_doi 10.1039/C5SC04571A
_journal_volume 7
_journal_year 2016
_chemical_formula_moiety 'V15Sb6O42, NiC6H24N6, C2H8N2, H2O'
_chemical_formula_sum 'C18 H72 N18 Ni3 O42 Sb6 V15'
_chemical_formula_weight 2883.66
_chemical_name_common '[Ni(ethylendiamine)3]3{V15Sb6O42}*xH2O'
_chemical_name_systematic
;
 '[Ni(C2H8N2)3]3{V15Sb6O42}*xH2O' 
;
_space_group_crystal_system trigonal
_space_group_IT_number 150
_space_group_name_Hall 'P 3 2"'
_space_group_name_H-M_alt 'P 3 2 1'
_symmetry_space_group_name_Hall 'P 3 2"'
_symmetry_space_group_name_H-M 'P 3 2 1'
_atom_sites_solution_hydrogens geom
_audit_creation_method SHELXL-2013
_audit_update_record
;
2015-10-23 deposited with the CCDC.
2016-01-08 downloaded from the CCDC.
;
_cell_angle_alpha 90
_cell_angle_beta 90
_cell_angle_gamma 120
_cell_formula_units_Z 3
_cell_length_a 23.7437(5)
_cell_length_b 23.7437(5)
_cell_length_c 14.9586(3)
_cell_measurement_reflns_used 38040
_cell_measurement_temperature 200(2)
_cell_measurement_theta_max 25.002
_cell_measurement_theta_min 1.361
_cell_volume 7303.3(3)
_computing_cell_refinement 'STOE-IPDS Program Package'
_computing_data_collection 'STOE-IPDS Program Package'
_computing_data_reduction 'STOE-IPDS Program Package'
_computing_molecular_graphics 'Bruker SHELXTL'
_computing_publication_material 'Bruker SHELXTL'
_computing_structure_refinement 'SHELXL-2013 (Sheldrick, 2013)'
_computing_structure_solution 'SHELXL-2013 (Sheldrick, 2013)'
_diffrn_ambient_temperature 200(2)
_diffrn_measured_fraction_theta_full 0.975
_diffrn_measured_fraction_theta_max 1.000
_diffrn_measurement_device_type 'Stoe Imaging Plate Diffraction System'
_diffrn_measurement_method '\f scans'
_diffrn_radiation_monochromator graphite
_diffrn_radiation_source 'fine-focus sealed tube'
_diffrn_radiation_type MoK\a
_diffrn_radiation_wavelength 0.71073
_diffrn_reflns_av_R_equivalents 0.0717
_diffrn_reflns_av_unetI/netI 0.0528
_diffrn_reflns_Laue_measured_fraction_full 0.975
_diffrn_reflns_Laue_measured_fraction_max 1.000
_diffrn_reflns_limit_h_max 26
_diffrn_reflns_limit_h_min -28
_diffrn_reflns_limit_k_max 28
_diffrn_reflns_limit_k_min -25
_diffrn_reflns_limit_l_max 17
_diffrn_reflns_limit_l_min -17
_diffrn_reflns_number 38040
_diffrn_reflns_point_group_measured_fraction_full 0.975
_diffrn_reflns_point_group_measured_fraction_max 1.000
_diffrn_reflns_theta_full 25.242
_diffrn_reflns_theta_max 25.002
_diffrn_reflns_theta_min 1.361
_exptl_absorpt_coefficient_mu 3.631
_exptl_absorpt_correction_T_max 0.6543
_exptl_absorpt_correction_T_min 0.5900
_exptl_absorpt_correction_type numerical
_exptl_absorpt_process_details 'X-Shape (STOE & CIE, 2013)'
_exptl_crystal_colour brown
_exptl_crystal_density_diffrn 1.967
_exptl_crystal_density_method 'not measured'
_exptl_crystal_description block
_exptl_crystal_F_000 4131
_exptl_crystal_size_max 0.12
_exptl_crystal_size_mid 0.10
_exptl_crystal_size_min 0.09
_refine_diff_density_max 1.338
_refine_diff_density_min -0.862
_refine_diff_density_rms 0.138
_refine_ls_abs_structure_details
;
 Flack x determined using 2597 quotients [(I+)-(I-)]/[(I+)+(I-)]
 (Parsons and Flack (2004), Acta Cryst. A60, s61).
;
_refine_ls_abs_structure_Flack -0.028(19)
_refine_ls_extinction_method none
_refine_ls_goodness_of_fit_ref 0.987
_refine_ls_hydrogen_treatment constr
_refine_ls_matrix_type full
_refine_ls_number_parameters 463
_refine_ls_number_reflns 8614
_refine_ls_number_restraints 3
_refine_ls_restrained_S_all 0.987
_refine_ls_R_factor_all 0.0691
_refine_ls_R_factor_gt 0.0580
_refine_ls_shift/su_max 0.000
_refine_ls_shift/su_mean 0.000
_refine_ls_structure_factor_coef Fsqd
_refine_ls_weighting_details 'w=1/[\s^2^(Fo^2^)+(0.0896P)^2^] where P=(Fo^2^+2Fc^2^)/3'
_refine_ls_weighting_scheme calc
_refine_ls_wR_factor_gt 0.1369
_refine_ls_wR_factor_ref 0.1438
_reflns_Friedel_coverage 0.852
_reflns_Friedel_fraction_full 0.973
_reflns_Friedel_fraction_max 1.000
_reflns_number_gt 7047
_reflns_number_total 8614
_reflns_threshold_expression 'I > 2\s(I)'
_cod_data_source_file c5sc04571a2.cif
_cod_data_source_block mh1117
_cod_depositor_comments 'Adding full bibliography for 1541930--1541933.cif.'
_cod_database_code 1541933
_shelx_space_group_comment
;
The symmetry employed for this shelxl refinement is uniquely defined
by the following loop, which should always be used as a source of
symmetry information in preference to the above space-group names.
They are only intended as comments.
;
_shelxl_version_number 2013-4

loop_
_space_group_symop_operation_xyz
'x, y, z'
'-y, x-y, z'
'-x+y, -x, z'
'y, x, -z'
'-x, -x+y, -z'
'x-y, -y, -z'

loop_
_atom_site_label
_atom_site_type_symbol
_atom_site_fract_x
_atom_site_fract_y
_atom_site_fract_z
_atom_site_U_iso_or_equiv
_atom_site_adp_type
_atom_site_occupancy
_atom_site_site_symmetry_order
_atom_site_calc_flag
_atom_site_refinement_flags_posn
_atom_site_refinement_flags_adp
_atom_site_refinement_flags_occupancy
Sb1 Sb 0.77388(5) 0.93029(6) 0.93085(8) 0.0500(3) Uani 1 1 d . . .
V1 V 0.84358(14) 0.92426(14) 1.15092(18) 0.0462(6) Uani 1 1 d . . .
V2 V 0.83775(17) 0.83775(17) 1.0000 0.0462(9) Uani 1 2 d S T P
V3 V 0.89599(14) 0.94162(14) 0.79469(18) 0.0452(6) Uani 1 1 d . . .
O1 O 0.7766(7) 1.0000 1.0000 0.055(4) Uani 1 2 d S T P
O2 O 0.8150(6) 0.9045(6) 1.0244(8) 0.054(3) Uani 1 1 d . . .
O3 O 0.8539(6) 0.9830(6) 0.8686(7) 0.052(3) Uani 1 1 d . . .
O4 O 0.7818(6) 0.8936(6) 1.2172(9) 0.061(3) Uani 1 1 d . . .
O5 O 0.7677(7) 0.7677(7) 1.0000 0.060(5) Uani 1 2 d S T P
O6 O 0.8620(6) 0.8709(6) 0.8822(8) 0.055(3) Uani 1 1 d . . .
O7 O 0.8546(7) 0.9171(7) 0.7036(8) 0.063(3) Uani 1 1 d . . .
O8 O 0.9580(6) 1.0331(6) 0.7864(8) 0.057(3) Uani 1 1 d . . .
Sb11 Sb 0.47573(6) 0.89612(6) 0.53629(8) 0.0553(3) Uani 1 1 d . . .
Sb12 Sb 0.55542(6) 0.83672(6) 0.67489(8) 0.0587(3) Uani 1 1 d . . .
V11 V 0.48894(14) 0.75789(15) 0.45487(19) 0.0508(7) Uani 1 1 d . . .
V12 V 0.37119(14) 0.76938(14) 0.39847(18) 0.0472(6) Uani 1 1 d . . .
V13 V 0.31808(16) 0.82034(14) 0.6050(2) 0.0513(7) Uani 1 1 d . . .
V14 V 0.40256(16) 0.82300(15) 0.7561(2) 0.0547(7) Uani 1 1 d . . .
V15 V 0.43743(15) 0.72074(15) 0.81116(18) 0.0509(7) Uani 1 1 d . . .
O11 O 0.5465(7) 0.9015(7) 0.6039(9) 0.068(4) Uani 1 1 d . . .
O12 O 0.4530(6) 0.8166(6) 0.4716(9) 0.060(3) Uani 1 1 d . . .
O13 O 0.4094(6) 0.8514(7) 0.6292(7) 0.058(3) Uani 1 1 d . . .
O14 O 0.5174(6) 0.7693(6) 0.5803(8) 0.055(3) Uani 1 1 d . . .
O15 O 0.4737(6) 0.8019(6) 0.7386(8) 0.056(3) Uani 1 1 d . . .
O16 O 0.5507(6) 0.7902(7) 0.3891(9) 0.071(4) Uani 1 1 d . . .
O17 O 0.3823(6) 0.8077(6) 0.3061(8) 0.054(3) Uani 1 1 d . . .
O18 O 0.2853(6) 0.6951(6) 0.3901(8) 0.053(3) Uani 1 1 d . . .
O19 O 0.3291(5) 0.7972(5) 0.4836(7) 0.045(2) Uani 1 1 d . . .
O20 O 0.3097(8) 0.8834(6) 0.6052(9) 0.068(4) Uani 1 1 d . . .
O21 O 0.4270(7) 0.8855(7) 0.8219(9) 0.065(4) Uani 1 1 d . . .
O22 O 0.4798(6) 0.7409(6) 0.9050(7) 0.057(3) Uani 1 1 d . . .
O23 O 0.3732(6) 0.6281(6) 0.8194(7) 0.050(3) Uani 1 1 d . . .
O24 O 0.4767(5) 0.6859(6) 0.7282(8) 0.054(3) Uani 1 1 d . . .
Ni1 Ni 0.6667 0.3333 0.8948(2) 0.0523(9) Uani 1 3 d DS T P
N1 N 0.7518(8) 0.3733(7) 0.9734(11) 0.061(4) Uani 1 1 d D . .
H1N1 H 0.7452 0.3918 1.0291 0.073 Uiso 1 1 calc R U .
H2N1 H 0.7618 0.3389 0.9899 0.073 Uiso 1 1 calc R U .
C1 C 0.8071(10) 0.4254(10) 0.9212(13) 0.066(5) Uani 1 1 d D . .
H1A H 0.8433 0.4540 0.9616 0.079 Uiso 1 1 calc R U .
H1B H 0.8235 0.4060 0.8770 0.079 Uiso 1 1 calc R U .
N2 N 0.5808(8) 0.3028(10) 0.8189(10) 0.072(5) Uani 1 1 d . . .
H1N2 H 0.5911 0.3265 0.7614 0.087 Uiso 1 1 calc R U .
H2N2 H 0.5596 0.2556 0.8062 0.087 Uiso 1 1 calc R U .
C2 C 0.5367(11) 0.3177(11) 0.8749(13) 0.069(5) Uani 1 1 d . . .
H2A H 0.5033 0.3185 0.8360 0.082 Uiso 1 1 calc R U .
H2B H 0.5140 0.2829 0.9199 0.082 Uiso 1 1 calc R U .
Ni11 Ni 0.69167(12) 0.65250(13) 0.76762(16) 0.0613(6) Uani 1 1 d . . .
N3 N 0.6692(9) 0.6460(8) 0.6302(9) 0.065(4) Uani 1 1 d . . .
H1N3 H 0.6439 0.6679 0.6180 0.078 Uiso 1 1 calc R U .
H2N3 H 0.7098 0.6679 0.5947 0.078 Uiso 1 1 calc R U .
C3 C 0.6314(13) 0.5777(12) 0.6044(12) 0.079(7) Uani 1 1 d . . .
H3A H 0.6604 0.5594 0.5959 0.094 Uiso 1 1 calc R U .
H3B H 0.6081 0.5732 0.5476 0.094 Uiso 1 1 calc R U .
C4 C 0.5823(14) 0.5416(12) 0.6808(16) 0.088(8) Uani 1 1 d . . .
H4A H 0.5521 0.5587 0.6874 0.105 Uiso 1 1 calc R U .
H4B H 0.5564 0.4945 0.6672 0.105 Uiso 1 1 calc R U .
N4 N 0.6202(11) 0.5522(9) 0.7657(14) 0.083(6) Uani 1 1 d . . .
H1N4 H 0.6410 0.5250 0.7663 0.100 Uiso 1 1 calc R U .
H2N4 H 0.5912 0.5408 0.8184 0.100 Uiso 1 1 calc R U .
N5 N 0.7733(9) 0.6413(9) 0.7414(12) 0.068(4) Uani 1 1 d . . .
H1N5 H 0.7650 0.6127 0.6890 0.081 Uiso 1 1 calc R U .
H2N5 H 0.8124 0.6840 0.7293 0.081 Uiso 1 1 calc R U .
C5 C 0.7827(16) 0.6112(13) 0.8239(19) 0.097(8) Uani 1 1 d . . .
H5A H 0.8251 0.6128 0.8216 0.116 Uiso 1 1 calc R U .
H5B H 0.7479 0.5651 0.8285 0.116 Uiso 1 1 calc R U .
C6 C 0.7803(14) 0.6497(15) 0.9054(16) 0.093(8) Uani 1 1 d . . .
H6A H 0.7836 0.6295 0.9617 0.112 Uiso 1 1 calc R U .
H6B H 0.8166 0.6952 0.9032 0.112 Uiso 1 1 calc R U .
N6 N 0.7189(10) 0.6476(9) 0.9005(13) 0.086(6) Uani 1 1 d . . .
H1N6 H 0.7216 0.6844 0.9350 0.103 Uiso 1 1 calc R U .
H2N6 H 0.6850 0.6068 0.9283 0.103 Uiso 1 1 calc R U .
N7 N 0.7491(10) 0.7562(9) 0.7568(17) 0.090(6) Uani 1 1 d . . .
H1N7 H 0.7791 0.7746 0.8083 0.108 Uiso 1 1 calc R U .
H2N7 H 0.7750 0.7688 0.7011 0.108 Uiso 1 1 calc R U .
C7 C 0.7033(10) 0.7795(9) 0.7561(14) 0.068(5) Uani 1 1 d . . .
H7A H 0.7271 0.8270 0.7671 0.082 Uiso 1 1 calc R U .
H7B H 0.6832 0.7719 0.6961 0.082 Uiso 1 1 calc R U .
C8 C 0.6534(15) 0.7486(13) 0.8214(12) 0.085(8) Uani 1 1 d . . .
H8A H 0.6217 0.7640 0.8165 0.102 Uiso 1 1 calc R U .
H8B H 0.6722 0.7584 0.8823 0.102 Uiso 1 1 calc R U .
N8 N 0.6213(10) 0.6783(8) 0.8037(13) 0.076(5) Uani 1 1 d . . .
H1N8 H 0.5894 0.6668 0.7546 0.091 Uiso 1 1 calc R U .
H2N8 H 0.5977 0.6539 0.8578 0.091 Uiso 1 1 calc R U .
Ni3 Ni 1.0000 1.0000 0.5000 0.164(6) Uani 1 6 d DS T P
N9 N 0.948(2) 1.032(2) 0.5774(17) 0.192(18) Uani 1 1 d D . .
H1N9 H 0.9265 1.0023 0.6284 0.230 Uiso 1 1 calc R U .
H2N9 H 0.9771 1.0761 0.6012 0.230 Uiso 1 1 calc R U .
C9 C 0.897(2) 1.033(3) 0.519(3) 0.18(2) Uani 1 1 d D . .
H9A H 0.8670 1.0417 0.5539 0.221 Uiso 1 1 calc R U .
H9B H 0.9176 1.0666 0.4714 0.221 Uiso 1 1 calc R U .

loop_
_atom_site_aniso_label
_atom_site_aniso_U_11
_atom_site_aniso_U_22
_atom_site_aniso_U_33
_atom_site_aniso_U_23
_atom_site_aniso_U_13
_atom_site_aniso_U_12
Sb1 0.0431(6) 0.0539(6) 0.0513(6) 0.0005(5) -0.0015(5) 0.0229(5)
V1 0.0454(14) 0.0456(15) 0.0450(15) 0.0021(12) 0.0059(12) 0.0207(13)
V2 0.0457(15) 0.0457(15) 0.042(2) 0.0022(8) -0.0022(8) 0.0190(17)
V3 0.0451(14) 0.0506(15) 0.0391(13) -0.0008(12) -0.0020(11) 0.0234(13)
O1 0.047(6) 0.077(12) 0.050(9) 0.018(9) 0.009(4) 0.039(6)
O2 0.052(7) 0.050(6) 0.058(7) -0.001(5) 0.005(5) 0.023(6)
O3 0.068(7) 0.049(6) 0.040(6) 0.003(5) 0.000(5) 0.030(6)
O4 0.045(6) 0.048(7) 0.075(8) 0.006(6) 0.013(6) 0.010(5)
O5 0.067(7) 0.067(7) 0.020(7) 0.007(4) -0.007(4) 0.015(9)
O6 0.059(7) 0.052(7) 0.057(7) -0.011(6) -0.012(6) 0.031(6)
O7 0.081(9) 0.065(8) 0.050(7) -0.009(6) -0.021(6) 0.041(7)
O8 0.058(7) 0.063(8) 0.053(7) -0.004(6) 0.004(6) 0.033(6)
Sb11 0.0626(7) 0.0460(6) 0.0529(6) -0.0003(5) 0.0045(6) 0.0238(6)
Sb12 0.0515(7) 0.0611(7) 0.0553(7) -0.0057(6) -0.0032(5) 0.0221(6)
V11 0.0486(16) 0.0568(17) 0.0468(16) 0.0005(13) 0.0048(12) 0.0262(14)
V12 0.0523(16) 0.0473(15) 0.0420(14) 0.0007(12) 0.0022(12) 0.0250(13)
V13 0.0642(18) 0.0500(16) 0.0473(15) 0.0023(13) 0.0072(13) 0.0342(15)
V14 0.0633(19) 0.0526(17) 0.0459(16) -0.0044(13) 0.0000(14) 0.0274(15)
V15 0.0570(17) 0.0580(17) 0.0388(14) -0.0054(13) -0.0035(12) 0.0296(15)
O11 0.071(9) 0.055(8) 0.064(8) -0.012(6) -0.020(7) 0.021(7)
O12 0.058(8) 0.057(7) 0.066(8) 0.009(6) 0.011(6) 0.029(6)
O13 0.065(8) 0.071(8) 0.047(6) -0.010(6) -0.003(6) 0.041(7)
O14 0.059(7) 0.060(7) 0.048(6) 0.000(5) -0.003(5) 0.030(6)
O15 0.065(8) 0.047(6) 0.048(6) -0.008(5) -0.014(6) 0.022(6)
O16 0.058(8) 0.090(10) 0.060(7) 0.009(7) 0.027(6) 0.033(7)
O17 0.054(7) 0.048(7) 0.049(6) -0.007(5) -0.007(5) 0.018(6)
O18 0.049(6) 0.061(7) 0.046(6) 0.004(5) 0.004(5) 0.024(6)
O19 0.055(6) 0.042(6) 0.035(5) -0.008(4) -0.006(5) 0.023(5)
O20 0.093(10) 0.052(7) 0.075(9) -0.026(6) -0.025(8) 0.049(8)
O21 0.071(9) 0.063(8) 0.057(7) -0.015(6) 0.012(6) 0.031(7)
O22 0.060(7) 0.064(8) 0.041(6) -0.002(5) -0.009(5) 0.027(6)
O23 0.058(7) 0.055(7) 0.040(5) 0.004(5) -0.008(5) 0.029(6)
O24 0.039(6) 0.072(8) 0.056(7) -0.009(6) -0.010(5) 0.032(6)
Ni1 0.0610(14) 0.0610(14) 0.0351(18) 0.000 0.000 0.0305(7)
N1 0.066(10) 0.048(8) 0.069(10) 0.006(7) 0.015(8) 0.028(8)
C1 0.072(13) 0.067(12) 0.058(11) -0.006(10) 0.002(10) 0.035(11)
N2 0.059(10) 0.100(14) 0.051(9) 0.004(9) 0.011(7) 0.035(10)
C2 0.078(13) 0.091(15) 0.049(10) -0.016(10) -0.020(10) 0.052(12)
Ni11 0.0686(15) 0.0612(14) 0.0595(13) -0.0129(12) -0.0145(11) 0.0365(13)
N3 0.114(13) 0.082(11) 0.038(7) -0.030(7) -0.023(8) 0.079(11)
C3 0.112(19) 0.101(17) 0.028(9) 0.004(10) -0.005(10) 0.057(15)
C4 0.12(2) 0.088(15) 0.087(15) -0.039(13) -0.055(15) 0.072(16)
N4 0.104(15) 0.060(10) 0.102(15) -0.020(10) -0.032(12) 0.053(11)
N5 0.071(11) 0.071(11) 0.078(11) -0.005(9) -0.010(9) 0.048(10)
C5 0.12(2) 0.075(16) 0.111(19) 0.013(15) -0.016(17) 0.057(16)
C6 0.093(18) 0.12(2) 0.067(14) -0.003(14) -0.026(13) 0.057(17)
N6 0.094(14) 0.062(11) 0.097(14) -0.018(10) -0.036(12) 0.035(10)
N7 0.074(12) 0.065(11) 0.135(18) -0.030(12) -0.046(12) 0.038(10)
C7 0.060(12) 0.052(10) 0.065(12) -0.011(9) -0.009(10) 0.007(10)
C8 0.16(2) 0.104(18) 0.033(9) -0.009(10) -0.022(12) 0.096(19)
N8 0.099(14) 0.053(9) 0.083(12) -0.008(9) -0.011(10) 0.044(10)
Ni3 0.202(9) 0.202(9) 0.087(7) 0.000 0.000 0.101(5)
N9 0.25(5) 0.27(5) 0.072(17) 0.01(2) 0.02(2) 0.14(4)
C9 0.26(6) 0.22(6) 0.10(3) 0.00(3) -0.01(4) 0.14(5)

loop_
_atom_type_symbol
_atom_type_description
_atom_type_scat_dispersion_real
_atom_type_scat_dispersion_imag
_atom_type_scat_source
C C 0.0033 0.0016 'International Tables Vol C Tables 4.2.6.8 and 6.1.1.4'
H H 0.0000 0.0000 'International Tables Vol C Tables 4.2.6.8 and 6.1.1.4'
N N 0.0061 0.0033 'International Tables Vol C Tables 4.2.6.8 and 6.1.1.4'
O O 0.0106 0.0060 'International Tables Vol C Tables 4.2.6.8 and 6.1.1.4'
Ni Ni 0.3393 1.1124 'International Tables Vol C Tables 4.2.6.8 and 6.1.1.4'
Sb Sb -0.5866 1.5461 'International Tables Vol C Tables 4.2.6.8 and 6.1.1.4'
V V 0.3005 0.5294 'International Tables Vol C Tables 4.2.6.8 and 6.1.1.4'

loop_
_geom_angle_atom_site_label_1
_geom_angle_atom_site_label_2
_geom_angle_atom_site_label_3
_geom_angle
_geom_angle_site_symmetry_1
_geom_angle_site_symmetry_3
O3 Sb1 O1 96.0(5) . .
O3 Sb1 O2 93.7(5) . .
O1 Sb1 O2 94.4(5) . .
O4 V1 O8 112.8(6) . 6_677
O4 V1 O6 112.7(6) . 4_557
O8 V1 O6 84.0(6) 6_677 4_557
O4 V1 O3 108.1(6) . 6_677
O8 V1 O3 78.5(5) 6_677 6_677
O6 V1 O3 139.1(5) 4_557 6_677
O4 V1 O2 110.7(6) . .
O8 V1 O2 136.5(5) 6_677 .
O6 V1 O2 77.5(5) 4_557 .
O3 V1 O2 90.3(5) 6_677 .
O4 V1 V3 112.6(5) . 4_557
O8 V1 V3 42.1(4) 6_677 4_557
O6 V1 V3 43.4(4) 4_557 4_557
O3 V1 V3 116.9(4) 6_677 4_557
O2 V1 V3 116.1(4) . 4_557
O4 V1 V2 115.6(5) . .
O8 V1 V2 114.7(4) 6_677 .
O6 V1 V2 38.0(4) 4_557 .
O3 V1 V2 121.7(3) 6_677 .
O2 V1 V2 39.7(4) . .
V3 V1 V2 79.47(10) 4_557 .
O4 V1 V3 115.0(5) . 6_677
O8 V1 V3 37.3(4) 6_677 6_677
O6 V1 V3 114.7(4) 4_557 6_677
O3 V1 V3 41.3(4) 6_677 6_677
O2 V1 V3 120.9(4) . 6_677
V3 V1 V3 77.89(13) 4_557 6_677
V2 V1 V3 129.25(13) . 6_677
O5 V2 O6 111.0(4) . 4_557
O5 V2 O6 111.1(4) . .
O6 V2 O6 137.9(8) 4_557 .
O5 V2 O2 105.6(4) . .
O6 V2 O2 79.7(5) 4_557 .
O6 V2 O2 89.2(5) . .
O5 V2 O2 105.6(4) . 4_557
O6 V2 O2 89.2(5) 4_557 4_557
O6 V2 O2 79.7(5) . 4_557
O2 V2 O2 148.8(8) . 4_557
O5 V2 V1 111.37(9) . .
O6 V2 V1 39.3(4) 4_557 .
O6 V2 V1 120.8(4) . .
O2 V2 V1 40.6(4) . .
O2 V2 V1 124.3(4) 4_557 .
O5 V2 V1 111.37(9) . 4_557
O6 V2 V1 120.8(4) 4_557 4_557
O6 V2 V1 39.3(4) . 4_557
O2 V2 V1 124.3(4) . 4_557
O2 V2 V1 40.6(4) 4_557 4_557
V1 V2 V1 137.27(17) . 4_557
O7 V3 O8 108.2(6) . 2_765
O7 V3 O8 109.8(6) . .
O8 V3 O8 88.4(7) 2_765 .
O7 V3 O6 109.9(6) . .
O8 V3 O6 84.0(5) 2_765 .
O8 V3 O6 140.0(5) . .
O7 V3 O3 106.0(6) . .
O8 V3 O3 145.7(5) 2_765 .
O8 V3 O3 77.0(5) . .
O6 V3 O3 87.6(5) . .
O7 V3 V1 107.3(5) . 4_557
O8 V3 V1 42.2(4) 2_765 4_557
O8 V3 V1 125.5(4) . 4_557
O6 V3 V1 43.3(4) . 4_557
O3 V3 V1 127.7(3) . 4_557
O7 V3 V1 111.2(5) . 6_677
O8 V3 V1 120.8(4) 2_765 6_677
O8 V3 V1 37.2(4) . 6_677
O6 V3 V1 119.8(4) . 6_677
O3 V3 V1 39.8(3) . 6_677
V1 V3 V1 141.47(14) 4_557 6_677
Sb1 O1 Sb1 133.3(9) 6_677 .
V2 O2 Sb1 120.1(6) . .
V2 O2 V1 99.8(6) . .
Sb1 O2 V1 140.1(7) . .
Sb1 O3 V1 140.2(7) . 6_677
Sb1 O3 V3 120.9(6) . .
V1 O3 V3 98.9(5) 6_677 .
V2 O6 V1 102.7(6) . 4_557
V2 O6 V3 152.5(7) . .
V1 O6 V3 93.4(6) 4_557 .
V3 O8 V1 95.7(6) 3_675 6_677
V3 O8 V3 150.4(7) 3_675 .
V1 O8 V3 105.4(6) 6_677 .
O11 Sb11 O12 97.8(6) . .
O11 Sb11 O13 95.9(6) . .
O12 Sb11 O13 94.0(5) . .
O15 Sb12 O11 97.0(6) . .
O15 Sb12 O14 93.0(5) . .
O11 Sb12 O14 93.5(5) . .
O16 V11 O18 111.5(6) . 3_565
O16 V11 O19 109.6(7) . 3_565
O18 V11 O19 83.0(5) 3_565 3_565
O16 V11 O14 110.5(7) . .
O18 V11 O14 137.9(5) 3_565 .
O19 V11 O14 79.7(5) 3_565 .
O16 V11 O12 110.6(7) . .
O18 V11 O12 77.7(5) 3_565 .
O19 V11 O12 139.5(5) 3_565 .
O14 V11 O12 91.2(5) . .
O16 V11 V12 110.5(6) . 3_565
O18 V11 V12 41.9(4) 3_565 3_565
O19 V11 V12 42.2(3) 3_565 3_565
O14 V11 V12 116.9(4) . 3_565
O12 V11 V12 115.7(4) . 3_565
O16 V11 V13 113.6(6) . 3_565
O18 V11 V13 115.6(4) 3_565 3_565
O19 V11 V13 39.7(3) 3_565 3_565
O14 V11 V13 40.1(4) . 3_565
O12 V11 V13 122.8(4) . 3_565
V12 V11 V13 79.94(11) 3_565 3_565
O16 V11 V12 116.4(6) . .
O18 V11 V12 37.4(4) 3_565 .
O19 V11 V12 113.7(4) 3_565 .
O14 V11 V12 121.1(4) . .
O12 V11 V12 40.4(4) . .
V12 V11 V12 77.37(13) 3_565 .
V13 V11 V12 129.55(13) 3_565 .
O17 V12 O18 105.2(6) . .
O17 V12 O19 110.0(6) . .
O18 V12 O19 82.2(5) . .
O17 V12 O18 109.1(6) . 3_565
O18 V12 O18 91.2(7) . 3_565
O19 V12 O18 140.7(5) . 3_565
O17 V12 O12 108.2(6) . .
O18 V12 O12 146.5(5) . .
O19 V12 O12 88.3(5) . .
O18 V12 O12 76.1(5) 3_565 .
O17 V12 V11 106.4(5) . 2_665
O18 V12 V11 41.3(4) . 2_665
O19 V12 V11 41.9(3) . 2_665
O18 V12 V11 126.8(4) 3_565 2_665
O12 V12 V11 126.9(4) . 2_665
O17 V12 V11 112.9(5) . .
O18 V12 V11 122.3(4) . .
O19 V12 V11 120.1(3) . .
O18 V12 V11 36.5(4) 3_565 .
O12 V12 V11 39.6(4) . .
V11 V12 V11 140.66(15) 2_665 .
O20 V13 O13 106.2(7) . .
O20 V13 O19 111.2(6) . .
O13 V13 O19 89.9(5) . .
O20 V13 O14 104.3(7) . 2_665
O13 V13 O14 149.4(6) . 2_665
O19 V13 O14 79.0(5) . 2_665
O20 V13 O24 109.0(6) . 2_665
O13 V13 O24 78.8(5) . 2_665
O19 V13 O24 139.8(5) . 2_665
O14 V13 O24 91.4(5) 2_665 2_665
O20 V13 V11 110.5(5) . 2_665
O13 V13 V11 124.9(4) . 2_665
O19 V13 V11 38.9(3) . 2_665
O14 V13 V11 40.3(3) 2_665 2_665
O24 V13 V11 123.2(4) 2_665 2_665
O20 V13 V14 111.8(5) . .
O13 V13 V14 40.9(4) . .
O19 V13 V14 121.6(4) . .
O14 V13 V14 124.4(4) 2_665 .
O24 V13 V14 37.9(4) 2_665 .
V11 V13 V14 137.67(13) 2_665 .
O21 V14 O23 112.4(6) . 2_665
O21 V14 O24 108.7(6) . 2_665
O23 V14 O24 84.7(5) 2_665 2_665
O21 V14 O13 109.6(7) . .
O23 V14 O13 137.9(5) 2_665 .
O24 V14 O13 79.2(5) 2_665 .
O21 V14 O15 110.2(6) . .
O23 V14 O15 77.2(5) 2_665 .
O24 V14 O15 140.9(5) 2_665 .
O13 V14 O15 91.4(5) . .
O21 V14 V15 111.7(5) . 2_665
O23 V14 V15 42.6(4) 2_665 2_665
O24 V14 V15 42.9(4) 2_665 2_665
O13 V14 V15 116.5(4) . 2_665
O15 V14 V15 115.7(4) . 2_665
O21 V14 V13 113.9(6) . .
O23 V14 V13 115.8(4) 2_665 .
O24 V14 V13 39.5(4) 2_665 .
O13 V14 V13 39.7(4) . .
O15 V14 V13 122.3(4) . .
V15 V14 V13 79.66(12) 2_665 .
O21 V14 V15 116.6(6) . .
O23 V14 V15 37.0(4) 2_665 .
O24 V14 V15 115.3(4) 2_665 .
O13 V14 V15 121.3(4) . .
O15 V14 V15 40.3(4) . .
V15 V14 V15 77.61(14) 2_665 .
V13 V14 V15 129.22(13) . .
O22 V15 O23 109.1(6) . 2_665
O22 V15 O23 107.0(6) . .
O23 V15 O23 92.3(7) 2_665 .
O22 V15 O24 108.0(6) . .
O23 V15 O24 142.7(5) 2_665 .
O23 V15 O24 80.4(5) . .
O22 V15 O15 106.1(6) . .
O23 V15 O15 76.5(5) 2_665 .
O23 V15 O15 147.0(5) . .
O24 V15 O15 89.8(5) . .
O22 V15 V14 107.1(5) . 3_565
O23 V15 V14 127.2(4) 2_665 3_565
O23 V15 V14 40.3(4) . 3_565
O24 V15 V14 40.8(4) . 3_565
O15 V15 V14 127.1(4) . 3_565
O22 V15 V14 111.6(5) . .
O23 V15 V14 36.0(4) 2_665 .
O23 V15 V14 122.9(4) . .
O24 V15 V14 122.7(4) . .
O15 V15 V14 40.5(4) . .
V14 V15 V14 141.30(15) 3_565 .
Sb11 O11 Sb12 132.0(7) . .
Sb11 O12 V11 137.7(7) . .
Sb11 O12 V12 122.3(7) . .
V11 O12 V12 100.0(6) . .
V13 O13 Sb11 120.9(6) . .
V13 O13 V14 99.4(6) . .
Sb11 O13 V14 139.7(7) . .
V13 O14 V11 99.6(5) 3_565 .
V13 O14 Sb12 119.3(6) 3_565 .
V11 O14 Sb12 141.1(7) . .
Sb12 O15 V15 122.4(7) . .
Sb12 O15 V14 138.4(7) . .
V15 O15 V14 99.2(6) . .
V11 O18 V12 96.8(6) 2_665 .
V11 O18 V12 106.1(6) 2_665 2_665
V12 O18 V12 147.7(7) . 2_665
V11 O19 V12 95.9(4) 2_665 .
V11 O19 V13 101.4(5) 2_665 .
V12 O19 V13 151.3(6) . .
V14 O23 V15 107.0(6) 3_565 3_565
V14 O23 V15 97.1(6) 3_565 .
V15 O23 V15 146.7(7) 3_565 .
V14 O24 V13 102.6(6) 3_565 3_565
V14 O24 V15 96.2(5) 3_565 .
V13 O24 V15 147.0(7) 3_565 .
N1 Ni1 N1 92.0(6) 3_665 2_655
N1 Ni1 N1 92.0(6) 3_665 .
N1 Ni1 N1 92.0(6) 2_655 .
N1 Ni1 N2 173.6(7) 3_665 3_665
N1 Ni1 N2 91.7(7) 2_655 3_665
N1 Ni1 N2 82.7(6) . 3_665
N1 Ni1 N2 91.7(7) 3_665 .
N1 Ni1 N2 82.7(6) 2_655 .
N1 Ni1 N2 173.6(7) . .
N2 Ni1 N2 94.0(6) 3_665 .
N1 Ni1 N2 82.7(6) 3_665 2_655
N1 Ni1 N2 173.6(7) 2_655 2_655
N1 Ni1 N2 91.7(7) . 2_655
N2 Ni1 N2 94.0(6) 3_665 2_655
N2 Ni1 N2 94.0(6) . 2_655
C1 N1 Ni1 109.1(12) . .
C2 C1 N1 106.5(16) 3_665 .
C2 N2 Ni1 106.4(11) . .
C1 C2 N2 111.0(18) 2_655 .
N3 Ni11 N6 170.5(7) . .
N3 Ni11 N8 93.6(7) . .
N6 Ni11 N8 94.8(8) . .
N3 Ni11 N5 91.4(6) . .
N6 Ni11 N5 81.0(8) . .
N8 Ni11 N5 170.6(7) . .
N3 Ni11 N4 82.7(7) . .
N6 Ni11 N4 92.6(8) . .
N8 Ni11 N4 91.4(7) . .
N5 Ni11 N4 97.2(8) . .
N3 Ni11 N7 90.2(8) . .
N6 Ni11 N7 95.6(8) . .
N8 Ni11 N7 80.0(8) . .
N5 Ni11 N7 92.0(8) . .
N4 Ni11 N7 168.6(7) . .
C3 N3 Ni11 109.4(12) . .
N3 C3 C4 107.1(17) . .
N4 C4 C3 108(2) . .
C4 N4 Ni11 105.9(15) . .
C5 N5 Ni11 105.7(15) . .
N5 C5 C6 108.2(18) . .
N6 C6 C5 106(2) . .
C6 N6 Ni11 112.3(17) . .
C7 N7 Ni11 105.8(13) . .
C8 C7 N7 113(2) . .
C7 C8 N8 106.6(17) . .
C8 N8 Ni11 109.8(16) . .
N9 Ni3 N9 92.6(12) . 3_675
N9 Ni3 N9 79(2) . 6_676
N9 Ni3 N9 167(3) 3_675 6_676
N9 Ni3 N9 167(3) . 4_556
N9 Ni3 N9 98(2) 3_675 4_556
N9 Ni3 N9 92.6(12) 6_676 4_556
N9 Ni3 N9 98(2) . 5_766
N9 Ni3 N9 79(2) 3_675 5_766
N9 Ni3 N9 92.6(12) 6_676 5_766
N9 Ni3 N9 92.6(12) 4_556 5_766
N9 Ni3 N9 92.6(12) . 2_765
N9 Ni3 N9 92.6(12) 3_675 2_765
N9 Ni3 N9 98(2) 6_676 2_765
N9 Ni3 N9 79(2) 4_556 2_765
N9 Ni3 N9 167(3) 5_766 2_765
C9 N9 Ni3 108(2) . .
C9 C9 N9 102(4) 6_676 .

loop_
_geom_bond_atom_site_label_1
_geom_bond_atom_site_label_2
_geom_bond_distance
_geom_bond_site_symmetry_2
Sb1 O3 1.915(12) .
Sb1 O1 1.926(7) .
Sb1 O2 1.971(12) .
V1 O4 1.611(12) .
V1 O8 1.919(13) 6_677
V1 O6 1.953(12) 4_557
V1 O3 1.982(12) 6_677
V1 O2 1.986(12) .
V1 V3 2.845(4) 4_557
V1 V2 3.008(3) .
V1 V3 3.057(4) 6_677
V2 O5 1.664(18) .
V2 O6 1.898(13) 4_557
V2 O6 1.898(13) .
V2 O2 1.948(12) .
V2 O2 1.948(12) 4_557
V2 V1 3.008(3) 4_557
V3 O7 1.609(12) .
V3 O8 1.917(13) 2_765
V3 O8 1.924(14) .
V3 O6 1.957(13) .
V3 O3 2.041(12) .
V3 V1 2.845(4) 4_557
V3 V1 3.057(4) 6_677
O1 Sb1 1.926(7) 6_677
O3 V1 1.982(12) 6_677
O6 V1 1.953(12) 4_557
O8 V3 1.917(13) 3_675
O8 V1 1.919(12) 6_677
Sb11 O11 1.909(14) .
Sb11 O12 1.942(13) .
Sb11 O13 1.967(13) .
Sb12 O15 1.938(14) .
Sb12 O11 1.966(15) .
Sb12 O14 1.984(12) .
V11 O16 1.608(12) .
V11 O18 1.896(12) 3_565
V11 O19 1.917(11) 3_565
V11 O14 1.966(12) .
V11 O12 1.981(13) .
V11 V12 2.854(4) 3_565
V11 V13 2.995(4) 3_565
V11 V12 3.060(4) .
V12 O17 1.602(12) .
V12 O18 1.920(12) .
V12 O19 1.927(11) .
V12 O18 1.933(13) 3_565
V12 O12 2.013(14) .
V12 V11 2.854(4) 2_665
V13 O20 1.605(12) .
V13 O13 1.943(13) .
V13 O19 1.952(10) .
V13 O14 1.956(13) 2_665
V13 O24 1.958(12) 2_665
V13 V11 2.995(4) 2_665
V13 V14 3.001(5) .
V14 O21 1.628(12) .
V14 O23 1.872(12) 2_665
V14 O24 1.888(14) 2_665
V14 O13 1.993(12) .
V14 O15 2.003(14) .
V14 V15 2.869(5) 2_665
V14 V15 3.045(5) .
V15 O22 1.653(11) .
V15 O23 1.915(12) 2_665
V15 O23 1.956(12) .
V15 O24 1.965(12) .
V15 O15 1.994(13) .
V15 V14 2.869(5) 3_565
O14 V13 1.956(13) 3_565
O18 V11 1.896(12) 2_665
O18 V12 1.933(13) 2_665
O19 V11 1.917(11) 2_665
O23 V14 1.872(12) 3_565
O23 V15 1.915(12) 3_565
O24 V14 1.888(14) 3_565
O24 V13 1.958(12) 3_565
Ni1 N1 2.110(17) 3_665
Ni1 N1 2.110(17) 2_655
Ni1 N1 2.110(17) .
Ni1 N2 2.119(17) 3_665
Ni1 N2 2.119(17) .
Ni1 N2 2.119(17) 2_655
N1 C1 1.50(2) .
C1 C2 1.49(3) 3_665
N2 C2 1.52(3) .
C2 C1 1.49(3) 2_655
Ni11 N3 2.110(13) .
Ni11 N6 2.112(19) .
Ni11 N8 2.12(2) .
Ni11 N5 2.121(16) .
Ni11 N4 2.12(2) .
Ni11 N7 2.14(2) .
N3 C3 1.46(3) .
C3 C4 1.55(4) .
C4 N4 1.50(3) .
N5 C5 1.50(3) .
C5 C6 1.54(4) .
C6 N6 1.44(3) .
N7 C7 1.44(3) .
C7 C8 1.43(3) .
C8 N8 1.47(3) .
Ni3 N9 2.10(3) .
Ni3 N9 2.10(3) 3_675
Ni3 N9 2.10(3) 6_676
Ni3 N9 2.10(3) 4_556
Ni3 N9 2.10(3) 5_766
Ni3 N9 2.10(3) 2_765
N9 C9 1.49(3) .
C9 C9 1.48(9) 6_676

loop_
_geom_hbond_atom_site_label_D
_geom_hbond_atom_site_label_H
_geom_hbond_atom_site_label_A
_geom_hbond_distance_DH
_geom_hbond_distance_HA
_geom_hbond_distance_DA
_geom_hbond_angle_DHA
_geom_hbond_site_symmetry_A
N1 H1N1 O22 0.99 2.36 3.23(2) 146.3 4_557
N1 H1N1 O23 0.99 2.32 3.104(19) 135.8 6_667
N1 H2N1 O22 0.99 2.31 3.15(2) 142.4 6_667
N2 H1N2 O17 0.99 2.33 3.19(2) 144.6 5_656
N2 H1N2 O18 0.99 2.32 3.132(19) 138.5 6_666
N2 H2N2 O17 0.99 2.40 3.16(2) 133.8 6_666
N3 H1N3 O20 0.99 2.00 2.963(19) 164.9 3_565
C3 H3A O19 0.99 2.59 3.44(3) 143.7 5_656
N4 H1N4 O17 0.99 2.40 3.17(2) 133.9 5_656
N5 H1N5 O16 0.99 2.18 3.08(2) 149.1 4_556
N5 H2N5 O4 0.99 2.30 3.18(2) 148.8 4_557
C6 H6B O4 0.99 2.66 3.46(3) 139.0 4_557
N6 H1N6 O5 0.99 1.97 2.90(2) 154.3 .
N7 H1N7 O6 0.99 2.41 3.29(2) 147.1 .
N8 H1N8 O20 0.99 2.38 3.24(2) 145.1 3_565
N9 H1N9 O7 0.99 2.19 3.14(4) 159.5 .
N9 H1N9 O8 0.99 2.48 3.14(3) 123.7 .
N9 H2N9 O7 0.99 2.41 3.30(5) 149.3 3_675
C9 H9B O7 0.99 2.65 3.50(5) 143.6 6_676

loop_
_platon_squeeze_void_nr
_platon_squeeze_void_average_x
_platon_squeeze_void_average_y
_platon_squeeze_void_average_z
_platon_squeeze_void_volume
_platon_squeeze_void_count_electrons
1 0.000 0.000 0.000 21.7 12.0
2 0.000 1.000 -0.186 1951.8 681.9
3 0.667 0.333 0.393 22.6 9.9
4 0.333 0.667 0.607 22.6 9.9
